data_1556836
loop_
_publ_author_name
'Scheidl, K. S.'
'Effenberger, H. S.'
'Yagi, T.'
'Momma, K.'
'Miletich, Ronald'

_publ_section_title
;
 The hydrocarbon-bearing clathrasil chibaite and its host-guest structure
 at low temperature.
;
_journal_issue 'Pt 5'
_journal_name_full IUCrJ
_journal_page_first 595
_journal_page_last 607
_journal_paper_doi 10.1107/S2052252518009107
_journal_volume 5
_journal_year 2018
_chemical_formula_moiety '0.02(C16 O272 Si136), 0.02(C30.01)'
_chemical_formula_sum 'C0.58 Na0.02 O4.53 Si2.27'
_chemical_formula_weight 143.59
_space_group_crystal_system monoclinic
_space_group_IT_number 15
_space_group_name_Hall '-A 2yab'
_space_group_name_H-M_alt 'A 1 2/n 1'
_audit_creation_date 2018-03-22
_audit_creation_method
;
Olex2 1.2
(compiled 2017.03.28 svn.r3405 for OlexSys, GUI svn.r5337)
;
_cell_angle_alpha 90
_cell_angle_beta 109.47
_cell_angle_gamma 90.00(3)
_cell_formula_units_Z 60
_cell_length_a 23.7844(3)
_cell_length_b 13.732(5)
_cell_length_c 23.784(3)
_cell_measurement_reflns_used 56079
_cell_measurement_temperature 250(2)
_cell_measurement_theta_max 67
_cell_measurement_theta_min 3
_cell_volume 7324(3)
_computing_molecular_graphics 'Olex2 (Dolomanov et al., 2009)'
_computing_publication_material 'Olex2 (Dolomanov et al., 2009)'
_computing_structure_refinement 'ShelXL (Sheldrick, 2015)'
_diffrn_ambient_temperature 250(2)
_diffrn_measured_fraction_theta_full 0.997
_diffrn_measured_fraction_theta_max 0.994
_diffrn_measurement_device_type StoeStadiVari
_diffrn_radiation_type MoK\a
_diffrn_radiation_wavelength 0.71073
_diffrn_reflns_av_R_equivalents 0.1618
_diffrn_reflns_av_unetI/netI 0.1140
_diffrn_reflns_Laue_measured_fraction_full 0.997
_diffrn_reflns_Laue_measured_fraction_max 0.994
_diffrn_reflns_limit_h_max 33
_diffrn_reflns_limit_h_min -28
_diffrn_reflns_limit_k_max 19
_diffrn_reflns_limit_k_min -19
_diffrn_reflns_limit_l_max 20
_diffrn_reflns_limit_l_min -33
_diffrn_reflns_number 84218
_diffrn_reflns_point_group_measured_fraction_full 0.997
_diffrn_reflns_point_group_measured_fraction_max 0.994
_diffrn_reflns_theta_full 25.242
_diffrn_reflns_theta_max 29.959
_diffrn_reflns_theta_min 0.908
_exptl_absorpt_coefficient_mu 0.703
_exptl_crystal_density_diffrn 1.953
_exptl_crystal_description platelet
_exptl_crystal_F_000 4301
_refine_diff_density_max 2.474
_refine_diff_density_min -1.493
_refine_diff_density_rms 0.273
_refine_ls_extinction_method none
_refine_ls_goodness_of_fit_ref 1.143
_refine_ls_hydrogen_treatment undef
_refine_ls_matrix_type full
_refine_ls_number_parameters 210
_refine_ls_number_reflns 15703
_refine_ls_number_restraints 0
_refine_ls_restrained_S_all 1.143
_refine_ls_R_factor_all 0.2156
_refine_ls_R_factor_gt 0.1014
_refine_ls_shift/su_max 1.361
_refine_ls_shift/su_mean 0.096
_refine_ls_structure_factor_coef Fsqd
_refine_ls_weighting_details
;
 w=1/[\s^2^(Fo^2^)+(0.1000P)^2^]
 where P=(Fo^2^+2Fc^2^)/3
;
_refine_ls_weighting_scheme calc
_refine_ls_wR_factor_gt 0.2597
_refine_ls_wR_factor_ref 0.2801
_reflns_Friedel_coverage 0.000
_reflns_number_gt 4876
_reflns_number_total 15703
_reflns_threshold_expression 'I > 2\s(I)'
_cod_data_source_file lt5009.cif
_cod_data_source_block 250k_mcl
_cod_original_sg_symbol_Hall '-A 2yac'
_cod_database_code 1556836
_shelxl_version_number 2012-9
_shelx_space_group_comment
;
The symmetry employed for this shelxl refinement is uniquely defined
by the following loop, which should always be used as a source of
symmetry information in preference to the above space-group names.
They are only intended as comments.
;
_olex2_refinement_description
;
1. Twinned data refinement
 Scales: 0.36592
 0.63408
2. Others
 Uiso(Si1A)=Uiso(Si1B)=Uiso(Si1C)=Uiso(Si1D)=Uiso(Si1E)=Uiso(Si1F)=Uiso(Si1G)=
 Uiso(Si1H)=Uiso(Si1I)=Uiso(Si1J)=Uiso(Si1K)=Uiso(Si1L)=FVAR(1)
 Uiso(Si2A)=Uiso(Si2B)=Uiso(Si2C)=Uiso(Si2D)=FVAR(2)
 Uiso(O1A)=Uiso(O1B)=Uiso(O1C)=Uiso(O1D)=Uiso(O1E)=Uiso(O1F)=Uiso(O1G)=
 Uiso(O1H)=Uiso(O1I)=Uiso(O1J)=Uiso(O1K)=Uiso(O1L)=Uiso(O1M)=FVAR(3)
 Uiso(O2A)=Uiso(O2B)=Uiso(O2C)=Uiso(O2D)=Uiso(O2E)=Uiso(O2F)=Uiso(O2G)=
 Uiso(O2H)=Uiso(O2I)=Uiso(O2J)=Uiso(O2K)=Uiso(O2L)=FVAR(4)
 Uiso(O3A)=Uiso(O3B)=Uiso(O3C)=Uiso(O3D)=Uiso(O3E)=Uiso(O3F)=FVAR(5)
 Uiso(O4A)=Uiso(O4B)=Uiso(O4C)=Uiso(O4D)=FVAR(6)
 Fixed Uiso: C2B(0.05) C2C(0.05) C2D(0.05) C2E(0.05) C2F(0.05) C2G(0.05)
 C2H(0.05) C2I(0.05) C2J(0.05) C2K(0.05) C2L(0.05)
;
_olex2_submission_special_instructions 'No special instructions were received'

loop_
_space_group_symop_operation_xyz
'x, y, z'
'-x+1/2, y, -z+1/2'
'x, y+1/2, z+1/2'
'-x+1/2, y+1/2, -z+1'
'-x, -y, -z'
'x-1/2, -y, z-1/2'
'-x, -y+1/2, -z+1/2'
'x-1/2, -y+1/2, z'

loop_
_atom_site_label
_atom_site_type_symbol
_atom_site_fract_x
_atom_site_fract_y
_atom_site_fract_z
_atom_site_U_iso_or_equiv
_atom_site_adp_type
_atom_site_occupancy
_atom_site_site_symmetry_order
_atom_site_calc_flag
_atom_site_refinement_flags_posn
_atom_site_refinement_flags_adp
_atom_site_refinement_flags_occupancy
Si1A Si 0.00878(9) 1.0001(3) 0.14169(9) 0.01632(15) Uiso 1 1 d . . .
Si1B Si 0.18544(17) 0.2030(2) 0.25537(16) 0.01632(15) Uiso 1 1 d . . .
Si1C Si 0.18527(17) 0.7942(2) 0.25551(16) 0.01632(15) Uiso 1 1 d . . .
Si1D Si 0.99876(17) 0.3103(3) 0.43474(15) 0.01632(15) Uiso 1 1 d . . .
Si1E Si 0.99879(17) 0.6914(3) 0.43429(15) 0.01632(15) Uiso 1 1 d . . .
Si1F Si 0.18554(16) 0.8883(2) 0.56783(16) 0.01632(15) Uiso 1 1 d . . .
Si1G Si 0.18654(16) 0.1178(2) 0.56604(16) 0.01632(15) Uiso 1 1 d . . .
Si1H Si 0.18312(16) 0.3122(2) 0.37107(15) 0.01632(15) Uiso 1 1 d . . .
Si1I Si 0.18374(16) 0.6883(2) 0.37416(15) 0.01632(15) Uiso 1 1 d . . .
Si1J Si 0.12749(9) -0.0013(3) 0.25416(9) 0.01632(15) Uiso 1 1 d . . .
Si1K Si 0.11248(17) 0.8141(2) 0.43745(15) 0.01632(15) Uiso 1 1 d . . .
Si1L Si 0.11221(17) 0.1881(3) 0.43619(15) 0.01632(15) Uiso 1 1 d . . .
Si2A Si 0.89143(9) -0.0009(3) 0.17475(9) 0.01386(19) Uiso 1 1 d . . .
Si2B Si 0.10798(16) 0.6818(2) 0.14155(15) 0.01386(19) Uiso 1 1 d . . .
Si2C Si 0.89228(16) 0.1833(2) 0.35745(15) 0.01386(19) Uiso 1 1 d . . .
Si2D Si 0.07468(8) 0.0002(3) 0.35793(8) 0.01386(19) Uiso 1 1 d . . .
Si3 Si 0.93808(8) 0.9993(3) 0.31158(9) 0.0145(3) Uiso 1 1 d . . .
O1A O 0.2500 0.2107(12) 0.2500 0.0427(5) Uiso 1 2 d S T P
O1B O 0.2500 0.7869(12) 0.2500 0.0427(5) Uiso 1 2 d S T P
O1C O 0.0058(5) 0.9069(8) 0.1016(5) 0.0427(5) Uiso 1 1 d . . .
O1D O 0.2515(6) 0.8407(9) 0.5869(5) 0.0427(5) Uiso 1 1 d . . .
O1E O 1.0001(7) 0.3356(6) 0.5002(7) 0.0427(5) Uiso 1 1 d . . .
O1F O 0.3524(6) 0.6549(8) 0.4981(5) 0.0427(5) Uiso 1 1 d . . .
O1G O 0.1479(6) 0.8431(8) 0.5040(5) 0.0427(5) Uiso 1 1 d . . .
O1H O 0.1554(6) 0.2468(9) 0.4116(5) 0.0427(5) Uiso 1 1 d . . .
O1I O 0.1683(5) 0.9062(8) 0.2546(5) 0.0427(5) Uiso 1 1 d . . .
O1J O 0.1558(6) 0.7549(8) 0.4119(5) 0.0427(5) Uiso 1 1 d . . .
O1K O 0.0076(5) 0.0955(8) 0.1038(5) 0.0427(5) Uiso 1 1 d . . .
O1L O 0.2507(6) 0.1617(9) 0.5835(5) 0.0427(5) Uiso 1 1 d . . .
O1M O 0.1689(5) 1.0912(8) 0.2561(5) 0.0427(5) Uiso 1 1 d . . .
O2A O 0.1387(6) 0.7365(9) 0.2025(6) 0.0504(6) Uiso 1 1 d . . .
O2B O 0.8623(6) 0.2475(9) 0.3008(6) 0.0504(6) Uiso 1 1 d . . .
O2C O 0.8561(6) 0.9071(9) 0.1424(6) 0.0504(6) Uiso 1 1 d . . .
O2D O 0.0601(6) 0.7477(9) 0.0956(6) 0.0504(6) Uiso 1 1 d . . .
O2E O 0.9409(6) 0.2427(9) 0.4062(6) 0.0504(6) Uiso 1 1 d . . .
O2F O 0.0851(5) 0.0975(9) 0.3945(5) 0.0504(6) Uiso 1 1 d . . .
O2G O 0.8448(6) 0.1450(9) 0.3848(6) 0.0504(6) Uiso 1 1 d . . .
O2H O 0.1119(4) 0.9975(11) 0.3142(4) 0.0504(6) Uiso 1 1 d . . .
O2I O 0.0903(5) 0.9107(9) 0.4014(5) 0.0504(6) Uiso 1 1 d . . .
O2J O 0.1563(6) 0.6534(9) 0.1135(6) 0.0504(6) Uiso 1 1 d . . .
O2K O 0.8556(6) 0.0920(9) 0.1454(6) 0.0504(6) Uiso 1 1 d . . .
O2L O 0.9546(4) 0.0007(11) 0.1661(4) 0.0504(6) Uiso 1 1 d . . .
O3A O 0.0693(3) -0.0011(10) 0.1967(3) 0.0405(7) Uiso 1 1 d . . .
O3B O 0.1896(3) 0.0005(10) 0.5645(4) 0.0405(7) Uiso 1 1 d . . .
O3C O 0.9421(6) 0.2452(8) 0.0628(5) 0.0405(7) Uiso 1 1 d . . .
O3D O 0.0571(6) 0.7474(8) 0.4374(5) 0.0405(7) Uiso 1 1 d . . .
O3E O 0.1852(6) 0.7450(8) 0.3157(5) 0.0405(7) Uiso 1 1 d . . .
O3F O 0.1855(6) 0.2548(8) 0.3153(5) 0.0405(7) Uiso 1 1 d . . .
O4A O 0.0067(4) -0.0019(11) 0.3183(4) 0.0505(11) Uiso 1 1 d . . .
O4B O 0.9319(5) 0.1012(8) 0.3415(5) 0.0505(11) Uiso 1 1 d . . .
O4C O 0.8993(4) 0.9889(9) 0.2431(4) 0.0505(11) Uiso 1 1 d . . .
O4D O 0.9230(5) 0.9172(8) 0.3496(5) 0.0505(11) Uiso 1 1 d . . .
C1A C 0.0000 0.2500 0.2500 0.070(9) Uiso 1 2 d S T P
C1B C 0.0000 0.2500 0.7500 0.074(10) Uiso 1 2 d S T P
C1C C 0.7500 -0.003(3) 0.2500 0.075(6) Uiso 1 2 d S T P
C1D C 0.0000 0.0000 0.5000 0.062(5) Uiso 1 2 d S T P
C2B C 0.302(2) 0.916(4) 0.400(2) 0.050 Uiso 0.34(4) 1 d . . .
C2C C 0.846(2) 0.041(4) 0.002(2) 0.050 Uiso 0.34(4) 1 d . . .
C2D C 0.2799(19) 0.072(3) 0.4197(19) 0.050 Uiso 0.39(4) 1 d . . .
C2E C 0.1774(18) 0.046(3) 0.1037(17) 0.050 Uiso 0.43(4) 1 d . . .
C2F C 0.125(3) 0.960(5) 0.094(3) 0.050 Uiso 0.26(4) 1 d . . .
C2G C 0.222(4) 0.623(5) 0.532(4) 0.050 Uiso 0.21(4) 1 d . . .
C2H C 0.249(2) 0.026(3) 0.427(2) 0.050 Uiso 0.35(4) 1 d . . .
C2I C 0.298(2) 0.017(4) 0.474(2) 0.050 Uiso 0.32(4) 1 d . . .
C2J C 0.2829(15) 0.929(3) 0.4504(16) 0.050 Uiso 0.47(4) 1 d . . .
C2K C 0.864(3) 0.526(4) 0.450(3) 0.050 Uiso 0.28(4) 1 d . . .
C2L C 0.8660(19) 0.478(3) 0.477(2) 0.050 Uiso 0.36(4) 1 d . . .

loop_
_atom_type_symbol
_atom_type_description
_atom_type_scat_dispersion_real
_atom_type_scat_dispersion_imag
_atom_type_scat_source
O O 0.0106 0.0060 'International Tables Vol C Tables 4.2.6.8 and 6.1.1.4'
Si Si 0.0817 0.0704 'International Tables Vol C Tables 4.2.6.8 and 6.1.1.4'
C C 0.0033 0.0016 'International Tables Vol C Tables 4.2.6.8 and 6.1.1.4'
Na Na 0.0362 0.0249 'International Tables Vol C Tables 4.2.6.8 and 6.1.1.4'

loop_
_geom_angle_atom_site_label_1
_geom_angle_atom_site_label_2
_geom_angle_atom_site_label_3
_geom_angle
_geom_angle_site_symmetry_1
_geom_angle_site_symmetry_3
O1C Si1A C1A 174.7(4) . 1_565
O1C Si1A C1B 73.5(4) . 3_554
O1K Si1A O1C 109.7(4) 1_565 .
O1K Si1A O3A 108.5(7) 1_565 1_565
O1K Si1A C1A 71.8(4) 1_565 1_565
O1K Si1A C1B 175.1(4) 1_565 3_554
O2L Si1A O1C 110.3(7) 1_465 .
O2L Si1A O1K 110.0(7) 1_465 1_565
O2L Si1A O3A 108.9(4) 1_465 1_565
O2L Si1A C1A 64.6(5) 1_465 1_565
O2L Si1A C1B 65.1(5) 1_465 3_554
O3A Si1A O1C 109.5(7) 1_565 .
O3A Si1A C1A 74.3(5) 1_565 1_565
O3A Si1A C1B 73.3(5) 1_565 3_554
C1A Si1A C1B 104.61(5) 1_565 3_554
O1A Si1B O1M 108.4(8) . 1_545
O1A Si1B O2B 110.1(5) . 7_655
O1A Si1B C1A 166.4(6) . .
O1A Si1B C1C 65.2(6) . 7_655
O1M Si1B O2B 108.2(7) 1_545 7_655
O1M Si1B C1A 83.9(4) 1_545 .
O1M Si1B C1C 173.6(5) 1_545 7_655
O2B Si1B C1A 59.1(4) 7_655 .
O2B Si1B C1C 74.6(5) 7_655 7_655
O3F Si1B O1A 109.2(6) . .
O3F Si1B O1M 110.4(6) . 1_545
O3F Si1B O2B 110.4(6) . 7_655
O3F Si1B C1A 70.4(5) . .
O3F Si1B C1C 73.3(4) . 7_655
C1C Si1B C1A 102.5(2) 7_655 .
O1B Si1C O2A 109.9(6) . .
O1B Si1C C1B 167.0(6) . 3_554
O1B Si1C C1C 64.7(6) . 7_655
O1I Si1C O1B 107.9(8) . .
O1I Si1C O2A 111.5(7) . .
O1I Si1C C1B 83.5(4) . 3_554
O1I Si1C C1C 172.4(5) . 7_655
O2A Si1C C1B 58.8(4) . 3_554
O2A Si1C C1C 70.9(5) . 7_655
O3E Si1C O1B 109.9(6) . .
O3E Si1C O1I 110.3(6) . .
O3E Si1C O2A 107.2(6) . .
O3E Si1C C1B 70.4(5) . 3_554
O3E Si1C C1C 74.9(4) . 7_655
C1C Si1C C1B 103.7(2) 7_655 3_554
O1E Si1D O2E 105.9(7) . .
O1E Si1D O3C 110.0(7) . 7_755
O1E Si1D C1A 177.5(5) . 1_655
O1E Si1D C1D 82.8(3) . 1_655
O1K Si1D O1E 111.2(6) 7_655 .
O1K Si1D O2E 109.2(7) 7_655 .
O1K Si1D O3C 109.3(6) 7_655 7_755
O1K Si1D C1A 67.0(4) 7_655 1_655
O1K Si1D C1D 165.3(5) 7_655 1_655
O2E Si1D O3C 111.2(6) . 7_755
O2E Si1D C1A 76.4(4) . 1_655
O2E Si1D C1D 60.6(5) . 1_655
O3C Si1D C1A 69.6(4) 7_755 1_655
O3C Si1D C1D 68.3(4) 7_755 1_655
C1A Si1D C1D 99.24(7) 1_655 1_655
O1C Si1E O1E 107.7(6) 7_665 5_766
O1C Si1E C1B 69.3(4) 7_665 3_654
O1C Si1E C1D 168.4(5) 7_665 1_665
O1E Si1E C1B 176.7(4) 5_766 3_654
O1E Si1E C1D 83.3(3) 5_766 1_665
O2D Si1E O1C 108.5(7) 7_665 7_665
O2D Si1E O1E 106.6(7) 7_665 5_766
O2D Si1E C1B 76.0(4) 7_665 3_654
O2D Si1E C1D 64.1(5) 7_665 1_665
C1B Si1E C1D 99.76(7) 3_654 1_665
O1D Si1F O2G 108.1(7) . 5_666
O1D Si1F O3B 110.3(6) . 1_565
O1D Si1F C1C 83.2(5) . 5_666
O1D Si1F C1D 174.4(5) . 1_565
O1G Si1F O1D 106.9(6) . .
O1G Si1F O2G 108.5(6) . 5_666
O1G Si1F O3B 111.1(6) . 1_565
O1G Si1F C1C 167.0(4) . 5_666
O1G Si1F C1D 67.5(4) . 1_565
O2G Si1F C1C 59.7(6) 5_666 5_666
O2G Si1F C1D 74.1(5) 5_666 1_565
O3B Si1F O2G 111.9(5) 1_565 5_666
O3B Si1F C1C 71.6(6) 1_565 5_666
O3B Si1F C1D 73.0(3) 1_565 1_565
C1C Si1F C1D 102.3(2) 5_666 1_565
O1F Si1G O2J 109.0(6) 4_545 3_545
O1F Si1G C1C 165.3(4) 4_545 5_656
O1F Si1G C1D 65.5(4) 4_545 .
O1L Si1G O1F 109.7(6) . 4_545
O1L Si1G O2J 108.9(7) . 3_545
O1L Si1G O3B 110.1(6) . .
O1L Si1G C1C 83.9(5) . 5_656
O1L Si1G C1D 175.1(5) . .
O2J Si1G C1C 59.7(6) 3_545 5_656
O2J Si1G C1D 74.5(5) 3_545 .
O3B Si1G O1F 108.4(6) . 4_545
O3B Si1G O2J 110.7(5) . 3_545
O3B Si1G C1C 70.4(6) . 5_656
O3B Si1G C1D 71.2(3) . .
C1C Si1G C1D 101.0(3) 5_656 .
O1D Si1H C1A 176.8(5) 4_545 .
O1D Si1H C1C 77.4(4) 4_545 7_655
O1H Si1H O1D 105.7(6) . 4_545
O1H Si1H O3F 111.4(6) . .
O1H Si1H C1A 76.8(5) . .
O1H Si1H C1C 176.5(5) . 7_655
O2K Si1H O1D 108.5(7) 7_655 4_545
O2K Si1H O1H 107.0(6) 7_655 .
O2K Si1H O3F 113.2(7) 7_655 .
O2K Si1H C1A 68.5(5) 7_655 .
O2K Si1H C1C 70.1(6) 7_655 7_655
O3F Si1H O1D 110.7(6) . 4_545
O3F Si1H C1A 69.9(5) . .
O3F Si1H C1C 68.6(6) . 7_655
C1A Si1H C1C 100.08(9) . 7_655
O1J Si1I O1L 106.5(7) . 4
O1J Si1I O3E 110.3(6) . .
O1J Si1I C1B 76.2(5) . 3_554
O1J Si1I C1C 174.7(5) . 7_655
O1L Si1I C1B 177.2(5) 4 3_554
O1L Si1I C1C 78.7(4) 4 7_655
O2C Si1I O1J 106.8(6) 7_665 .
O2C Si1I O1L 110.2(7) 7_665 4
O2C Si1I O3E 111.7(7) 7_665 .
O2C Si1I C1B 67.7(5) 7_665 3_554
O2C Si1I C1C 71.7(6) 7_665 7_655
O3E Si1I O1L 111.2(6) . 4
O3E Si1I C1B 68.5(5) . 3_554
O3E Si1I C1C 66.2(6) . 7_655
C1B Si1I C1C 98.67(9) 3_554 7_655
O1I Si1J C1A 176.2(4) 1_545 .
O1I Si1J C1B 78.6(4) 1_545 3_544
O1M Si1J O1I 105.3(4) 1_545 1_545
O1M Si1J O2H 108.0(7) 1_545 1_545
O1M Si1J C1A 78.4(4) 1_545 .
O1M Si1J C1B 176.1(4) 1_545 3_544
O2H Si1J O1I 108.0(7) 1_545 1_545
O2H Si1J C1A 71.1(5) 1_545 .
O2H Si1J C1B 70.0(5) 1_545 3_544
O3A Si1J O1I 111.2(7) . 1_545
O3A Si1J O1M 112.1(7) . 1_545
O3A Si1J O2H 112.0(4) . 1_545
O3A Si1J C1A 66.3(5) . .
O3A Si1J C1B 66.3(5) . 3_544
C1A Si1J C1B 97.68(4) . 3_544
O1G Si1K C1B 175.0(5) . 3_554
O1G Si1K C1D 71.9(4) . 1_565
O1J Si1K O1G 108.4(7) . .
O1J Si1K C1B 76.4(5) . 3_554
O1J Si1K C1D 174.4(4) . 1_565
O2I Si1K O1G 107.6(7) . .
O2I Si1K O1J 111.6(6) . .
O2I Si1K C1B 69.0(5) . 3_554
O2I Si1K C1D 63.5(4) . 1_565
O3D Si1K O1G 108.0(6) . .
O3D Si1K O1J 110.3(6) . .
O3D Si1K O2I 110.8(6) . .
O3D Si1K C1B 70.6(4) . 3_554
O3D Si1K C1D 74.6(4) . 1_565
C1D Si1K C1B 103.17(8) 1_565 3_554
O1F Si1L O1H 108.7(7) 4_545 .
O1F Si1L O2F 111.4(7) 4_545 .
O1F Si1L O3C 108.7(6) 4_545 7_655
O1F Si1L C1A 173.3(5) 4_545 .
O1F Si1L C1D 70.7(4) 4_545 .
O1H Si1L O3C 110.2(6) . 7_655
O1H Si1L C1A 77.2(5) . .
O1H Si1L C1D 174.5(5) . .
O2F Si1L O1H 110.5(6) . .
O2F Si1L O3C 107.3(7) . 7_655
O2F Si1L C1A 62.7(5) . .
O2F Si1L C1D 65.3(4) . .
O3C Si1L C1A 71.5(4) 7_655 .
O3C Si1L C1D 75.0(4) 7_655 .
C1D Si1L C1A 103.21(8) . .
O2C Si2A O2K 108.4(5) 1_545 .
O2C Si2A O2L 108.8(7) 1_545 .
O2C Si2A O4C 107.1(6) 1_545 1_545
O2C Si2A C1A 173.5(4) 1_545 1_655
O2C Si2A C1B 73.3(5) 1_545 3_644
O2C Si2A C1C 80.4(6) 1_545 .
O2K Si2A O4C 113.0(6) . 1_545
O2K Si2A C1A 72.3(5) . 1_655
O2K Si2A C1B 175.8(4) . 3_644
O2K Si2A C1C 78.8(6) . .
O2L Si2A O2K 109.3(7) . .
O2L Si2A O4C 110.1(5) . 1_545
O2L Si2A C1A 65.2(5) . 1_655
O2L Si2A C1B 66.5(5) . 3_644
O2L Si2A C1C 164.0(4) . .
O4C Si2A C1A 78.2(4) 1_545 1_655
O4C Si2A C1B 69.7(4) 1_545 3_644
O4C Si2A C1C 54.0(4) 1_545 .
C1A Si2A C1B 105.60(5) 1_655 3_644
C1A Si2A C1C 106.0(5) 1_655 .
C1B Si2A C1C 105.3(5) 3_644 .
O2A Si2B O2D 111.8(7) . .
O2A Si2B C1B 62.2(4) . 3_554
O2A Si2B C1C 71.8(6) . 7_655
O2A Si2B C1D 166.0(4) . 3_554
O2D Si2B C1B 81.6(4) . 3_554
O2D Si2B C1C 172.6(4) . 7_655
O2D Si2B C1D 71.6(5) . 3_554
O2J Si2B O2A 109.3(7) . .
O2J Si2B O2D 108.2(7) . .
O2J Si2B O4D 106.3(6) . 7_665
O2J Si2B C1B 169.4(5) . 3_554
O2J Si2B C1C 64.4(5) . 7_655
O2J Si2B C1D 81.5(5) . 3_554
O4D Si2B O2A 112.2(6) 7_665 .
O4D Si2B O2D 108.9(7) 7_665 .
O4D Si2B C1B 73.3(4) 7_665 3_554
O4D Si2B C1C 74.8(6) 7_665 7_655
O4D Si2B C1D 54.9(4) 7_665 3_554
C1C Si2B C1B 105.80(8) 7_655 3_554
C1D Si2B C1B 106.02(7) 3_554 3_554
C1D Si2B C1C 106.6(5) 3_554 7_655
O2B Si2C C1A 63.7(5) . 1_655
O2B Si2C C1C 77.5(6) . .
O2B Si2C C1D 169.7(5) . 1_655
O2E Si2C O2B 110.8(7) . .
O2E Si2C O2G 108.8(7) . .
O2E Si2C C1A 83.7(4) . 1_655
O2E Si2C C1C 169.4(5) . .
O2E Si2C C1D 67.9(5) . 1_655
O2G Si2C O2B 111.1(7) . .
O2G Si2C C1A 167.4(5) . 1_655
O2G Si2C C1C 61.2(5) . .
O2G Si2C C1D 78.5(5) . 1_655
O4B Si2C O2B 109.2(6) . .
O4B Si2C O2E 101.3(7) . .
O4B Si2C O2G 115.2(6) . .
O4B Si2C C1A 59.3(4) . 1_655
O4B Si2C C1C 81.3(6) . .
O4B Si2C C1D 62.0(4) . 1_655
C1A Si2C C1C 106.25(7) 1_655 .
C1A Si2C C1D 106.11(7) 1_655 1_655
C1C Si2C C1D 105.1(4) . 1_655
O2F Si2D O2I 110.0(5) . 1_545
O2F Si2D O4A 106.8(7) . .
O2F Si2D C1A 67.0(5) . .
O2F Si2D C1B 165.6(4) . 3_544
O2F Si2D C1D 66.2(4) . .
O2H Si2D O2F 111.5(7) 1_545 .
O2H Si2D O2I 110.8(7) 1_545 1_545
O2H Si2D O4A 107.2(5) 1_545 .
O2H Si2D C1A 80.6(5) 1_545 .
O2H Si2D C1B 78.3(5) 1_545 3_544
O2H Si2D C1D 170.8(4) 1_545 .
O2I Si2D O4A 110.4(7) 1_545 .
O2I Si2D C1A 168.1(4) 1_545 .
O2I Si2D C1B 74.2(5) 1_545 3_544
O2I Si2D C1D 63.3(4) 1_545 .
O4A Si2D C1A 61.4(5) . .
O4A Si2D C1B 59.4(5) . 3_544
O4A Si2D C1D 81.9(3) . .
C1B Si2D C1A 105.95(5) 3_544 .
C1D Si2D C1A 105.82(7) . .
C1D Si2D C1B 105.73(7) . 3_544
O4A Si3 O4B 102.0(7) 1_665 1_565
O4A Si3 C1A 64.8(5) 1_665 1_665
O4A Si3 C1B 63.6(5) 1_665 3_654
O4A Si3 C1C 166.3(4) 1_665 1_565
O4A Si3 C1D 84.8(3) 1_665 1_665
O4B Si3 C1A 62.1(4) 1_565 1_665
O4B Si3 C1B 165.5(4) 1_565 3_654
O4B Si3 C1C 85.3(7) 1_565 1_565
O4B Si3 C1D 65.0(4) 1_565 1_665
O4C Si3 O4A 109.2(5) . 1_665
O4C Si3 O4B 115.3(6) . 1_565
O4C Si3 O4D 111.2(6) . .
O4C Si3 C1A 82.4(4) . 1_665
O4C Si3 C1B 73.7(4) . 3_654
O4C Si3 C1C 57.1(3) . 1_565
O4C Si3 C1D 165.0(4) . 1_665
O4D Si3 O4A 111.2(7) . 1_665
O4D Si3 O4B 107.5(6) . 1_565
O4D Si3 C1A 166.1(5) . 1_665
O4D Si3 C1B 77.7(4) . 3_654
O4D Si3 C1C 76.8(6) . 1_565
O4D Si3 C1D 56.9(4) . 1_665
C1A Si3 C1C 110.0(5) 1_665 1_565
C1A Si3 C1D 109.24(8) 1_665 1_665
C1B Si3 C1A 110.12(4) 3_654 1_665
C1B Si3 C1C 109.1(5) 3_654 1_565
C1B Si3 C1D 109.54(8) 3_654 1_665
C1C Si3 C1D 108.83(4) 1_565 1_665
Si1B O1A Si1B 172.3(12) . 2
Si1B O1A C1C 93.8(6) . 7_655
Si1B O1A C1C 93.8(6) 2 7_655
Si1C O1B Si1C 172.8(12) 2 .
Si1C O1B C1C 93.6(6) . 7_655
Si1C O1B C1C 93.6(6) 2 7_655
Si1A O1C C1B 85.2(4) . 3_554
Si1E O1C Si1A 175.0(8) 7_665 .
Si1E O1C C1B 90.0(5) 7_665 3_554
Si1F O1D Si1H 158.1(8) . 4
Si1F O1D C1C 75.8(4) . 5_666
Si1H O1D C1C 82.3(5) 4 5_666
Si1D O1E Si1E 153.9(6) . 5_766
Si1G O1F C1D 93.9(4) 4 4
Si1L O1F Si1G 175.8(8) 4 4
Si1L O1F C1D 88.1(5) 4 4
Si1F O1G Si1K 171.4(8) . .
Si1F O1G C1D 91.3(4) . 1_565
Si1K O1G C1D 86.7(5) . 1_565
Si1H O1H C1A 82.1(5) . .
Si1L O1H Si1H 164.2(10) . .
Si1L O1H C1A 82.3(5) . .
Si1C O1I Si1J 157.1(8) . 1_565
Si1C O1I C1B 76.0(4) . 3_554
Si1J O1I C1B 81.1(4) 1_565 3_554
Si1I O1J C1B 83.3(5) . 3_554
Si1K O1J Si1I 165.6(10) . .
Si1K O1J C1B 82.9(5) . 3_554
Si1A O1K C1A 86.8(4) 1_545 .
Si1D O1K Si1A 175.8(8) 7_655 1_545
Si1D O1K C1A 92.6(5) 7_655 .
Si1G O1L Si1I 157.1(8) . 4_545
Si1G O1L C1C 76.1(4) . 5_656
Si1I O1L C1C 81.1(5) 4_545 5_656
Si1B O1M C1A 75.8(4) 1_565 1_565
Si1J O1M Si1B 157.1(8) 1_565 1_565
Si1J O1M C1A 81.4(4) 1_565 1_565
Si1C O2A C1B 100.5(5) . 3_554
Si1C O2A C1C 87.4(6) . 7_655
Si2B O2A Si1C 162.8(9) . .
Si2B O2A C1B 96.5(5) . 3_554
Si2B O2A C1C 86.6(5) . 7_655
C1B O2A C1C 120.1(4) 3_554 7_655
Si1B O2B Si2C 162.8(9) 7_655 .
Si1I O2C Si2A 164.4(8) 7_665 1_565
Si1I O2C C1B 91.5(5) 7_665 3_654
Si1I O2C C1C 87.9(6) 7_665 1_565
Si2A O2C C1B 85.4(5) 1_565 3_654
Si2A O2C C1C 78.7(6) 1_565 1_565
C1B O2C C1C 107.9(4) 3_654 1_565
Si1E O2D Si2B 160.5(8) 7_665 .
Si1E O2D C1B 83.4(4) 7_665 3_554
Si1E O2D C1D 95.5(6) 7_665 3_554
Si2B O2D C1B 77.5(4) . 3_554
Si2B O2D C1D 86.9(5) . 3_554
C1D O2D C1B 108.9(3) 3_554 3_554
Si1D O2E C1A 82.7(4) . 1_655
Si1D O2E C1D 98.8(6) . 1_655
Si2C O2E Si1D 158.1(8) . .
Si2C O2E C1A 75.5(4) . 1_655
Si2C O2E C1D 90.8(5) . 1_655
C1D O2E C1A 109.8(3) 1_655 1_655
Si1L O2F Si2D 166.0(9) . .
Si1L O2F C1A 96.4(5) . .
Si1L O2F C1D 93.2(4) . .
Si2D O2F C1A 91.6(5) . .
Si2D O2F C1D 92.5(5) . .
C1D O2F C1A 120.6(3) . .
Si1F O2G Si2C 161.1(10) 5_666 .
Si1F O2G C1C 99.2(6) 5_666 .
Si1F O2G C1D 84.9(5) 5_666 1_655
Si2C O2G C1C 97.8(5) . .
Si2C O2G C1D 80.5(5) . 1_655
C1C O2G C1D 115.4(6) . 1_655
Si1J O2H C1A 88.6(5) 1_565 1_565
Si1J O2H C1B 89.5(5) 1_565 3_554
Si2D O2H Si1J 160.6(7) 1_565 1_565
Si2D O2H C1A 78.4(5) 1_565 1_565
Si2D O2H C1B 80.5(5) 1_565 3_554
C1B O2H C1A 105.9(2) 3_554 1_565
Si1K O2I Si2D 169.4(8) . 1_565
Si1K O2I C1B 90.4(5) . 3_554
Si1K O2I C1D 95.2(4) . 1_565
Si2D O2I C1B 84.5(5) 1_565 3_554
Si2D O2I C1D 95.4(5) 1_565 1_565
O3D O2I Si1K 35.0(4) . .
O3D O2I Si2D 149.0(8) . 1_565
O3D O2I C1B 72.8(4) . 3_554
O3D O2I C1D 77.5(3) . 1_565
C1D O2I C1B 117.5(3) 1_565 3_554
Si1G O2J C1C 99.2(6) 3_554 7_655
Si1G O2J C1D 84.7(5) 3_554 3_554
Si2B O2J Si1G 161.0(10) . 3_554
Si2B O2J C1C 94.3(5) . 7_655
Si2B O2J C1D 77.7(5) . 3_554
C1D O2J C1C 113.5(6) 3_554 7_655
Si1H O2K Si2A 167.7(8) 7_655 .
Si1H O2K C1A 90.6(5) 7_655 1_655
Si1H O2K C1C 89.6(6) 7_655 .
Si2A O2K C1A 86.5(5) . 1_655
Si2A O2K C1C 80.2(6) . .
C1A O2K C1C 110.0(4) 1_655 .
Si1A O2L C1A 94.1(6) 1_645 1_655
Si1A O2L C1B 93.6(6) 1_645 3_644
Si2A O2L Si1A 166.8(7) . 1_645
Si2A O2L C1A 93.3(6) . 1_655
Si2A O2L C1B 91.9(6) . 3_644
C1B O2L C1A 121.4(2) 3_644 1_655
Si1A O3A C1A 84.3(5) 1_545 .
Si1A O3A C1B 85.3(5) 1_545 3_544
Si1J O3A Si1A 176.6(6) . 1_545
Si1J O3A C1A 93.4(5) . .
Si1J O3A C1B 93.3(5) . 3_544
C1A O3A C1B 110.29(16) . 3_544
Si1F O3B Si1G 171.5(5) 1_545 .
Si1F O3B C1C 87.7(7) 1_545 5_656
Si1F O3B C1D 86.6(4) 1_545 .
Si1G O3B C1C 88.2(7) . 5_656
Si1G O3B C1D 87.7(4) . .
C1C O3B C1D 109.42(16) 5_656 .
Si1D O3C C1A 89.7(5) 7_755 1_655
Si1D O3C C1D 91.2(4) 7_755 3_654
Si1L O3C Si1D 173.0(9) 7_655 7_755
Si1L O3C C1A 87.5(4) 7_655 1_655
Si1L O3C C1D 83.7(4) 7_655 3_654
C1A O3C C1D 109.4(3) 1_655 3_654
Si1K O3D O2I 34.2(4) . .
Si1K O3D C1B 88.3(4) . 3_554
Si1K O3D C1D 83.7(4) . 1_565
O2I O3D C1B 70.8(4) . 3_554
O2I O3D C1D 64.8(3) . 1_565
C1D O3D C1B 110.0(3) 1_565 3_554
Si1C O3E Si1I 176.0(8) . .
Si1C O3E C1B 88.5(5) . 3_554
Si1C O3E C1C 83.6(5) . 7_655
Si1I O3E C1B 90.5(5) . 3_554
Si1I O3E C1C 93.2(5) . 7_655
C1B O3E C1C 110.5(3) 3_554 7_655
Si1B O3F Si1H 175.7(9) . .
Si1B O3F C1A 88.5(5) . .
Si1B O3F C1C 85.7(5) . 7_655
Si1H O3F C1A 89.5(5) . .
Si1H O3F C1C 91.4(5) . 7_655
C1C O3F C1A 110.1(3) 7_655 .
Si2D O4A C1A 97.3(6) . .
Si2D O4A C1B 99.3(6) . 3_544
Si2D O4A C1D 77.1(3) . .
Si3 O4A Si2D 151.1(6) 1_445 .
Si3 O4A C1A 93.0(6) 1_445 .
Si3 O4A C1B 94.2(6) 1_445 3_544
Si3 O4A C1D 74.0(3) 1_445 .
C1A O4A C1B 130.6(3) . 3_544
C1A O4A C1D 114.0(3) . .
C1B O4A C1D 115.0(3) 3_544 .
Si2C O4B Si3 150.9(8) . 1_545
Si2C O4B C1A 99.1(5) . 1_655
Si2C O4B C1C 77.6(6) . .
Si2C O4B C1D 96.4(5) . 1_655
Si3 O4B C1A 95.6(4) 1_545 1_655
Si3 O4B C1C 73.4(6) 1_545 .
Si3 O4B C1D 92.8(5) 1_545 1_655
C1A O4B C1C 116.0(4) 1_655 .
C1D O4B C1A 130.5(3) 1_655 1_655
C1D O4B C1C 113.1(4) 1_655 .
Si2A O4C C1A 80.7(4) 1_565 1_665
Si2A O4C C1B 88.8(4) 1_565 3_654
Si2A O4C C1C 105.3(4) 1_565 1_565
Si3 O4C Si2A 151.2(7) . 1_565
Si3 O4C C1A 76.1(4) . 1_665
Si3 O4C C1B 84.1(4) . 3_654
Si3 O4C C1C 101.2(4) . 1_565
C1B O4C C1A 111.2(2) 3_654 1_665
C1C O4C C1A 121.3(7) 1_565 1_665
C1C O4C C1B 127.0(8) 1_565 3_654
Si2B O4D Si3 154.0(8) 7_665 .
Si2B O4D C1B 85.1(4) 7_665 3_654
Si2B O4D C1C 83.5(7) 7_665 1_565
Si2B O4D C1D 104.0(5) 7_665 1_665
Si3 O4D C1B 80.7(4) . 3_654
Si3 O4D C1C 81.7(6) . 1_565
Si3 O4D C1D 102.0(5) . 1_665
C1B O4D C1C 111.3(4) 3_654 1_565
C1D O4D C1B 124.4(3) 1_665 3_654
C1D O4D C1C 124.1(4) 1_665 1_565
O1K C1A O1K 180.0 . 7
O1K C1A O2F 72.2(2) . 7
O1K C1A O2F 72.2(2) 7 .
O1K C1A O2F 107.8(2) . .
O1K C1A O2F 107.8(2) 7 7
O1K C1A O2K 121.1(2) 7 1_455
O1K C1A O2K 58.9(2) . 1_455
O1K C1A O2K 121.1(2) . 7_655
O1K C1A O2K 58.9(2) 7 7_655
O1K C1A O3A 36.0(2) . .
O1K C1A O3A 36.0(2) 7 7
O1K C1A O3A 144.0(2) . 7
O1K C1A O3A 144.0(2) 7 .
O1K C1A O3F 89.1(2) . .
O1K C1A O3F 90.9(2) 7 .
O2F C1A O2F 180.0 . 7
O2F C1A O2K 109.1(3) . 1_455
O2F C1A O2K 109.1(3) 7 7_655
O2F C1A O2K 70.9(3) . 7_655
O2F C1A O2K 70.9(3) 7 1_455
O2F C1A O3A 71.8(2) . .
O2F C1A O3A 108.2(2) . 7
O2F C1A O3A 71.8(2) 7 7
O2F C1A O3A 108.2(2) 7 .
O2F C1A O3F 60.8(2) . .
O2F C1A O3F 119.2(2) 7 .
O2K C1A O2K 180.0 7_655 1_455
O2K C1A O3A 73.6(2) 7_655 7
O2K C1A O3A 106.4(2) 7_655 .
O2K C1A O3A 106.4(2) 1_455 7
O2K C1A O3A 73.6(2) 1_455 .
O2K C1A O3F 36.9(2) 7_655 .
O2K C1A O3F 143.1(2) 1_455 .
O2L C1A O1K 37.4(2) 1_455 .
O2L C1A O1K 37.4(2) 7_655 7
O2L C1A O1K 142.6(2) 1_455 7
O2L C1A O1K 142.6(2) 7_655 .
O2L C1A O2F 92.6(3) 1_455 7
O2L C1A O2F 87.4(3) 1_455 .
O2L C1A O2F 87.4(3) 7_655 7
O2L C1A O2F 92.6(3) 7_655 .
O2L C1A O2K 37.1(2) 7_655 7_655
O2L C1A O2K 37.1(2) 1_455 1_455
O2L C1A O2K 142.9(2) 1_455 7_655
O2L C1A O2K 142.9(2) 7_655 1_455
O2L C1A O2L 180.0(2) 7_655 1_455
O2L C1A O3A 36.84(18) 1_455 .
O2L C1A O3A 143.16(18) 7_655 .
O2L C1A O3A 36.84(18) 7_655 7
O2L C1A O3A 143.16(18) 1_455 7
O2L C1A O3F 73.7(2) 7_655 .
O2L C1A O3F 106.3(2) 1_455 .
O2L C1A O4B 106.3(2) 1_455 7_655
O2L C1A O4B 106.3(2) 7_655 1_455
O2L C1A O4B 73.7(2) 1_455 1_455
O2L C1A O4B 73.7(2) 7_655 7_655
O3A C1A O3A 180.0 . 7
O3A C1A O3F 69.58(19) . .
O3A C1A O3F 110.42(19) 7 .
O4A C1A O1K 83.4(2) . .
O4A C1A O1K 83.4(2) 7 7
O4A C1A O1K 96.6(2) . 7
O4A C1A O1K 96.6(2) 7 .
O4A C1A O2F 37.9(2) . .
O4A C1A O2F 142.1(2) 7 .
O4A C1A O2F 142.1(2) . 7
O4A C1A O2F 37.9(2) 7 7
O4A C1A O2K 108.3(2) 7 1_455
O4A C1A O2K 71.7(2) . 1_455
O4A C1A O2K 71.7(2) 7 7_655
O4A C1A O2K 108.3(2) . 7_655
O4A C1A O2L 127.6(2) 7 1_455
O4A C1A O2L 52.4(2) . 1_455
O4A C1A O2L 127.6(2) . 7_655
O4A C1A O2L 52.4(2) 7 7_655
O4A C1A O3A 125.7(2) 7 .
O4A C1A O3A 54.3(2) 7 7
O4A C1A O3A 54.3(2) . .
O4A C1A O3A 125.7(2) . 7
O4A C1A O3F 88.1(2) . .
O4A C1A O3F 91.9(2) 7 .
O4A C1A O4A 180.0 . 7
O4A C1A O4B 141.6(2) 7 1_455
O4A C1A O4B 38.4(2) 7 7_655
O4A C1A O4B 38.4(2) . 1_455
O4A C1A O4B 141.6(2) . 7_655
O4B C1A O1K 68.9(2) 1_455 7
O4B C1A O1K 111.1(2) 1_455 .
O4B C1A O1K 68.9(2) 7_655 .
O4B C1A O1K 111.1(2) 7_655 7
O4B C1A O2F 53.0(2) 1_455 .
O4B C1A O2F 127.0(2) 1_455 7
O4B C1A O2F 127.0(2) 7_655 .
O4B C1A O2F 53.0(2) 7_655 7
O4B C1A O2K 68.1(2) 1_455 1_455
O4B C1A O2K 111.9(2) 1_455 7_655
O4B C1A O2K 111.9(2) 7_655 1_455
O4B C1A O2K 68.1(2) 7_655 7_655
O4B C1A O3A 89.0(2) 7_655 .
O4B C1A O3A 89.0(2) 1_455 7
O4B C1A O3A 91.0(2) 7_655 7
O4B C1A O3A 91.0(2) 1_455 .
O4B C1A O3F 66.2(2) 7_655 .
O4B C1A O3F 113.8(2) 1_455 .
O4B C1A O4B 180.0(3) 7_655 1_455
O1C C1B O1C 180.0 5_566 3_545
O1C C1B O2C 57.4(2) 5_566 5_666
O1C C1B O2C 57.4(2) 3_545 3_445
O1C C1B O2C 122.6(2) 5_566 3_445
O1C C1B O2C 122.6(2) 3_545 5_666
O1C C1B O4C 105.5(2) 3_545 5_666
O1C C1B O4C 74.5(2) 5_566 5_666
O2A C1B O1C 60.1(2) 5_566 5_566
O2A C1B O1C 119.9(2) 5_566 3_545
O2A C1B O1C 60.1(2) 3_545 3_545
O2A C1B O1C 119.9(2) 3_545 5_566
O2A C1B O2A 180.0 5_566 3_545
O2A C1B O2C 62.7(2) 3_545 5_666
O2A C1B O2C 62.7(2) 5_566 3_445
O2A C1B O2C 117.3(2) 3_545 3_445
O2A C1B O2C 117.3(2) 5_566 5_666
O2A C1B O2I 88.0(2) 3_545 5_566
O2A C1B O2I 88.0(2) 5_566 3_545
O2A C1B O2I 92.0(2) 5_566 5_566
O2A C1B O2I 92.0(2) 3_545 3_545
O2A C1B O2L 89.4(2) 5_566 3_455
O2A C1B O2L 90.6(2) 3_545 3_455
O2A C1B O2L 89.4(2) 3_545 5_656
O2A C1B O2L 90.6(2) 5_566 5_656
O2A C1B O4C 54.2(2) 3_545 5_666
O2A C1B O4C 125.8(2) 5_566 5_666
O2A C1B O4D 141.7(2) 5_566 5_666
O2A C1B O4D 141.7(2) 3_545 3_445
O2A C1B O4D 38.3(2) 3_545 5_666
O2A C1B O4D 38.3(2) 5_566 3_445
O2C C1B O2C 180.0 5_666 3_445
O2C C1B O4C 36.1(2) 5_666 5_666
O2C C1B O4C 143.9(2) 3_445 5_666
O2I C1B O1C 72.2(2) 3_545 5_566
O2I C1B O1C 72.2(2) 5_566 3_545
O2I C1B O1C 107.8(2) 3_545 3_545
O2I C1B O1C 107.8(2) 5_566 5_566
O2I C1B O2C 70.0(3) 5_566 3_445
O2I C1B O2C 110.0(3) 3_545 3_445
O2I C1B O2C 110.0(3) 5_566 5_666
O2I C1B O2C 70.0(3) 3_545 5_666
O2I C1B O2I 180.0 5_566 3_545
O2I C1B O4C 74.4(2) 5_566 5_666
O2I C1B O4C 105.6(2) 3_545 5_666
O2L C1B O1C 37.1(2) 5_656 5_566
O2L C1B O1C 37.1(2) 3_455 3_545
O2L C1B O1C 142.9(2) 3_455 5_566
O2L C1B O1C 142.9(2) 5_656 3_545
O2L C1B O2C 36.9(2) 5_656 5_666
O2L C1B O2C 143.1(2) 3_455 5_666
O2L C1B O2C 36.9(2) 3_455 3_445
O2L C1B O2C 143.1(2) 5_656 3_445
O2L C1B O2I 92.8(2) 3_455 5_566
O2L C1B O2I 87.2(2) 5_656 5_566
O2L C1B O2I 87.2(2) 3_455 3_545
O2L C1B O2I 92.8(2) 5_656 3_545
O2L C1B O2L 180.0 5_656 3_455
O2L C1B O4C 142.10(19) 3_455 5_666
O2L C1B O4C 37.90(19) 5_656 5_666
O4A C1B O1C 83.6(2) 3 3_545
O4A C1B O1C 83.6(2) 5_556 5_566
O4A C1B O1C 96.4(2) 5_556 3_545
O4A C1B O1C 96.4(2) 3 5_566
O4A C1B O2A 75.2(2) 3 5_566
O4A C1B O2A 104.8(2) 3 3_545
O4A C1B O2A 104.8(2) 5_556 5_566
O4A C1B O2A 75.2(2) 5_556 3_545
O4A C1B O2C 107.4(2) 3 5_666
O4A C1B O2C 72.6(2) 3 3_445
O4A C1B O2C 72.6(2) 5_556 5_666
O4A C1B O2C 107.4(2) 5_556 3_445
O4A C1B O2I 37.7(2) 5_556 5_566
O4A C1B O2I 142.3(2) 3 5_566
O4A C1B O2I 142.3(2) 5_556 3_545
O4A C1B O2I 37.7(2) 3 3_545
O4A C1B O2L 127.4(2) 5_556 3_455
O4A C1B O2L 52.6(2) 5_556 5_656
O4A C1B O2L 127.4(2) 3 5_656
O4A C1B O2L 52.6(2) 3 3_455
O4A C1B O4A 180.0 5_556 3
O4A C1B O4C 141.4(2) 3 5_666
O4A C1B O4C 38.6(2) 5_556 5_666
O4A C1B O4D 142.0(2) 3 5_666
O4A C1B O4D 38.0(2) 3 3_445
O4A C1B O4D 142.0(2) 5_556 3_445
O4A C1B O4D 38.0(2) 5_556 5_666
O4D C1B O1C 110.1(2) 5_666 5_566
O4D C1B O1C 69.9(2) 3_445 5_566
O4D C1B O1C 69.9(2) 5_666 3_545
O4D C1B O1C 110.1(2) 3_445 3_545
O4D C1B O2C 68.4(2) 5_666 5_666
O4D C1B O2C 111.6(2) 5_666 3_445
O4D C1B O2C 111.6(2) 3_445 5_666
O4D C1B O2C 68.4(2) 3_445 3_445
O4D C1B O2I 126.2(2) 3_445 5_566
O4D C1B O2I 53.8(2) 3_445 3_545
O4D C1B O2I 126.2(2) 5_666 3_545
O4D C1B O2I 53.8(2) 5_666 5_566
O4D C1B O2L 72.9(2) 5_666 5_656
O4D C1B O2L 72.9(2) 3_445 3_455
O4D C1B O2L 107.1(2) 5_666 3_455
O4D C1B O2L 107.1(2) 3_445 5_656
O4D C1B O4C 143.0(2) 3_445 5_666
O4D C1B O4C 37.0(2) 5_666 5_666
O4D C1B O4D 180.0(2) 5_666 3_445
O1A C1C O1B 180.0 7_655 7_655
O1A C1C O2A 141.9(4) 7_655 7_655
O1A C1C O2A 141.9(4) 7_655 8_655
O1A C1C O3B 89.4(6) 7_655 6_655
O1A C1C O3B 89.4(6) 7_655 5_656
O1A C1C O3E 142.6(4) 7_655 7_655
O1A C1C O3E 142.6(4) 7_655 8_655
O1A C1C O3F 36.4(4) 7_655 8_655
O1A C1C O3F 36.4(4) 7_655 7_655
O1A C1C O4B 70.9(5) 7_655 .
O1B C1C O2A 38.1(4) 7_655 8_655
O1B C1C O2A 38.1(4) 7_655 7_655
O1B C1C O3B 90.6(6) 7_655 5_656
O1B C1C O3B 90.6(6) 7_655 6_655
O1B C1C O3E 37.4(4) 7_655 8_655
O1B C1C O3E 37.4(4) 7_655 7_655
O1B C1C O3F 143.6(4) 7_655 7_655
O1B C1C O3F 143.6(4) 7_655 8_655
O1B C1C O4B 109.1(5) 7_655 .
O2A C1C O2A 76.2(8) 8_655 7_655
O2A C1C O3B 105.4(6) 7_655 6_655
O2A C1C O3B 105.4(6) 8_655 5_656
O2A C1C O3B 75.5(4) 7_655 5_656
O2A C1C O3B 75.5(4) 8_655 6_655
O2A C1C O4B 71.2(3) 7_655 .
O2A C1C O4B 147.0(9) 8_655 .
O2G C1C O1A 57.9(6) 2_655 7_655
O2G C1C O1A 57.9(6) . 7_655
O2G C1C O1B 122.1(6) 2_655 7_655
O2G C1C O1B 122.1(6) . 7_655
O2G C1C O2A 92.2(3) 2_655 8_655
O2G C1C O2A 92.2(3) . 7_655
O2G C1C O2A 143.0(5) . 8_655
O2G C1C O2A 143.0(5) 2_655 7_655
O2G C1C O2G 115.7(11) . 2_655
O2G C1C O3B 141.3(10) 2_655 5_656
O2G C1C O3B 37.7(3) 2_655 6_655
O2G C1C O3B 37.7(3) . 5_656
O2G C1C O3B 141.3(10) . 6_655
O2G C1C O3E 107.3(3) 2_655 7_655
O2G C1C O3E 107.3(3) . 8_655
O2G C1C O3E 123.2(4) . 7_655
O2G C1C O3E 123.2(4) 2_655 8_655
O2G C1C O3F 72.2(6) . 7_655
O2G C1C O3F 56.6(5) 2_655 7_655
O2G C1C O3F 72.2(6) 2_655 8_655
O2G C1C O3F 56.6(5) . 8_655
O2G C1C O4B 116.7(9) 2_655 .
O2G C1C O4B 37.1(3) . .
O3B C1C O3B 178.9(12) 6_655 5_656
O3B C1C O4B 117.3(4) 6_655 .
O3B C1C O4B 62.3(2) 5_656 .
O3E C1C O2A 36.0(4) 7_655 7_655
O3E C1C O2A 63.8(6) 8_655 7_655
O3E C1C O2A 36.0(4) 8_655 8_655
O3E C1C O2A 63.8(6) 7_655 8_655
O3E C1C O3B 69.6(4) 7_655 6_655
O3E C1C O3B 69.6(4) 8_655 5_656
O3E C1C O3B 111.4(7) 8_655 6_655
O3E C1C O3B 111.4(7) 7_655 5_656
O3E C1C O3E 74.8(8) 8_655 7_655
O3E C1C O4B 120.1(5) 8_655 .
O3E C1C O4B 91.1(3) 7_655 .
O3F C1C O2A 144.4(2) 7_655 8_655
O3F C1C O2A 117.0(2) 8_655 8_655
O3F C1C O2A 117.0(2) 7_655 7_655
O3F C1C O2A 144.4(2) 8_655 7_655
O3F C1C O3B 109.9(7) 8_655 6_655
O3F C1C O3B 109.9(7) 7_655 5_656
O3F C1C O3B 69.1(4) 8_655 5_656
O3F C1C O3B 69.1(4) 7_655 6_655
O3F C1C O3E 106.18(15) 7_655 7_655
O3F C1C O3E 179.0(7) 8_655 7_655
O3F C1C O3E 179.0(7) 7_655 8_655
O3F C1C O3E 106.18(15) 8_655 8_655
O3F C1C O3F 72.9(7) 8_655 7_655
O3F C1C O4B 60.1(4) 7_655 .
O3F C1C O4B 88.4(7) 8_655 .
O4C C1C O1A 91.7(7) 2_645 7_655
O4C C1C O1A 91.7(7) 1_545 7_655
O4C C1C O1B 88.3(7) 2_645 7_655
O4C C1C O1B 88.3(7) 1_545 7_655
O4C C1C O2A 121.6(10) 2_645 7_655
O4C C1C O2A 55.3(4) 1_545 7_655
O4C C1C O2A 55.3(4) 2_645 8_655
O4C C1C O2A 121.6(10) 1_545 8_655
O4C C1C O2G 74.9(4) 2_645 2_655
O4C C1C O2G 106.9(5) 2_645 .
O4C C1C O2G 74.9(4) 1_545 .
O4C C1C O2G 106.9(5) 1_545 2_655
O4C C1C O3B 87.10(19) 1_545 6_655
O4C C1C O3B 87.10(19) 2_645 5_656
O4C C1C O3B 92.93(19) 2_645 6_655
O4C C1C O3B 92.93(19) 1_545 5_656
O4C C1C O3E 57.9(4) 1_545 7_655
O4C C1C O3E 119.0(9) 2_645 7_655
O4C C1C O3E 119.0(9) 1_545 8_655
O4C C1C O3E 57.9(4) 2_645 8_655
O4C C1C O3F 61.7(4) 2_645 8_655
O4C C1C O3F 121.4(9) 2_645 7_655
O4C C1C O3F 121.4(9) 1_545 8_655
O4C C1C O3F 61.7(4) 1_545 7_655
O4C C1C O4B 37.8(3) 1_545 .
O4C C1C O4B 144.0(6) 2_645 .
O4C C1C O4C 176.7(14) 2_645 1_545
O1G C1D O1F 63.02(16) 5_566 8
O1G C1D O1F 116.98(16) 1_545 8
O1G C1D O1G 180.0(3) 5_566 1_545
O2D C1D O1F 125.5(2) 3_545 8
O2D C1D O1F 54.5(2) 7 8
O2D C1D O1G 73.3(3) 7 1_545
O2D C1D O1G 73.3(3) 3_545 5_566
O2D C1D O1G 106.7(3) 7 5_566
O2D C1D O1G 106.7(3) 3_545 1_545
O2D C1D O2D 180.0 7 3_545
O2F C1D O1F 142.1(2) . 8
O2F C1D O1F 37.9(2) 5_556 8
O2F C1D O1G 64.8(2) 5_556 5_566
O2F C1D O1G 115.2(2) 5_556 1_545
O2F C1D O1G 64.8(2) . 1_545
O2F C1D O1G 115.2(2) . 5_566
O2F C1D O2D 85.0(2) . 3_545
O2F C1D O2D 95.0(2) 5_556 3_545
O2F C1D O2D 85.0(2) 5_556 7
O2F C1D O2D 95.0(2) . 7
O2F C1D O2F 180.0 . 5_556
O2F C1D O2I 141.6(2) . 5_566
O2F C1D O2I 38.4(2) . 1_545
O2F C1D O2I 141.6(2) 5_556 1_545
O2F C1D O2I 38.4(2) 5_556 5_566
O2I C1D O1F 118.4(2) 1_545 8
O2I C1D O1F 61.6(2) 5_566 8
O2I C1D O1G 37.1(2) 5_566 5_566
O2I C1D O1G 37.1(2) 1_545 1_545
O2I C1D O1G 142.9(2) 5_566 1_545
O2I C1D O1G 142.9(2) 1_545 5_566
O2I C1D O2D 63.9(2) 1_545 7
O2I C1D O2D 116.1(2) 1_545 3_545
O2I C1D O2D 116.1(2) 5_566 7
O2I C1D O2D 63.9(2) 5_566 3_545
O2I C1D O2I 180.0(2) 5_566 1_545
O3D C1D O1F 93.2(2) 5_566 8
O3D C1D O1F 86.8(2) 1_545 8
O3D C1D O1G 36.2(2) 5_566 5_566
O3D C1D O1G 143.8(2) 1_545 5_566
O3D C1D O1G 36.2(2) 1_545 1_545
O3D C1D O1G 143.8(3) 5_566 1_545
O3D C1D O2D 142.8(3) 5_566 7
O3D C1D O2D 37.2(3) 1_545 7
O3D C1D O2D 37.2(3) 5_566 3_545
O3D C1D O2D 142.8(3) 1_545 3_545
O3D C1D O2F 104.0(2) 5_566 .
O3D C1D O2F 76.0(2) 1_545 .
O3D C1D O2F 76.0(2) 5_566 5_556
O3D C1D O2F 104.0(2) 1_545 5_556
O3D C1D O2I 142.3(2) 5_566 1_545
O3D C1D O2I 37.7(2) 5_566 5_566
O3D C1D O2I 142.3(2) 1_545 5_566
O3D C1D O2I 37.7(2) 1_545 1_545
O3D C1D O3D 180.0 5_566 1_545
O3D C1D O4B 91.8(2) 5_566 5_656
O3D C1D O4B 88.2(2) 1_545 5_656
O3D C1D O4B 88.2(2) 5_566 1_455
O3D C1D O4B 91.8(2) 1_545 1_455
O3D C1D O4D 60.3(2) 1_545 1_445
O3D C1D O4D 119.7(2) 1_545 5_666
O3D C1D O4D 60.3(2) 5_566 5_666
O3D C1D O4D 119.7(2) 5_566 1_445
O4B C1D O1F 95.6(2) 1_455 8
O4B C1D O1F 84.4(2) 5_656 8
O4B C1D O1G 106.9(2) 1_455 1_545
O4B C1D O1G 73.1(2) 5_656 1_545
O4B C1D O1G 73.1(2) 1_455 5_566
O4B C1D O1G 106.9(2) 5_656 5_566
O4B C1D O2D 78.4(3) 5_656 3_545
O4B C1D O2D 78.4(3) 1_455 7
O4B C1D O2D 101.6(3) 1_455 3_545
O4B C1D O2D 101.6(3) 5_656 7
O4B C1D O2F 52.4(2) 5_656 5_556
O4B C1D O2F 127.6(2) 1_455 5_556
O4B C1D O2F 52.4(2) 1_455 .
O4B C1D O2F 127.6(2) 5_656 .
O4B C1D O2I 110.1(3) 5_656 1_545
O4B C1D O2I 69.9(3) 1_455 1_545
O4B C1D O2I 69.9(3) 5_656 5_566
O4B C1D O2I 110.1(3) 1_455 5_566
O4B C1D O4B 180.00(19) 5_656 1_455
O4D C1D O1F 108.9(2) 5_666 8
O4D C1D O1F 71.1(2) 1_445 8
O4D C1D O1G 90.3(2) 5_666 5_566
O4D C1D O1G 89.7(2) 1_445 5_566
O4D C1D O1G 90.3(2) 1_445 1_545
O4D C1D O1G 89.7(2) 5_666 1_545
O4D C1D O2D 141.4(3) 5_666 7
O4D C1D O2D 38.6(3) 5_666 3_545
O4D C1D O2D 141.4(3) 1_445 3_545
O4D C1D O2D 38.6(3) 1_445 7
O4D C1D O2F 71.1(3) 5_666 5_556
O4D C1D O2F 108.9(3) 1_445 5_556
O4D C1D O2F 71.1(3) 1_445 .
O4D C1D O2F 108.9(3) 5_666 .
O4D C1D O2I 60.1(2) 5_666 5_566
O4D C1D O2I 60.1(2) 1_445 1_545
O4D C1D O2I 119.9(2) 5_666 1_545
O4D C1D O2I 119.9(2) 1_445 5_566
O4D C1D O4B 39.9(2) 5_666 5_656
O4D C1D O4B 140.1(2) 1_445 5_656
O4D C1D O4B 140.1(2) 5_666 1_455
O4D C1D O4B 39.9(2) 1_445 1_455
O4D C1D O4D 180.0 5_666 1_445
C2F C2B C2H 113(3) 2 1_565
C2F C2B C2I 91(3) 2 1_565
C2H C2B C2I 34.8(19) 1_565 1_565
C2J C2B C2F 118(4) . 2
C2J C2B C2H 45(2) . 1_565
C2J C2B C2I 33(2) . 1_565
C2L C2C C2K 39(3) 3_544 3_544
C2G C2D C2E 137(5) 4_545 2
C2G C2D C2I 66(4) 4_545 .
C2G C2D C2J 101(4) 4_545 1_545
C2H C2D C2E 126(5) . 2
C2H C2D C2G 86(5) . 4_545
C2H C2D C2I 63(4) . .
C2H C2D C2J 46(3) . 1_545
C2I C2D C2E 101(4) . 2
C2I C2D C2J 39(2) . 1_545
C2J C2D C2E 87(3) 1_545 2
C2D C2E C2F 139(4) 2 1_545
C2K C2E C2D 100(4) 7_655 2
C2K C2E C2F 42(3) 7_655 1_545
C2B C2F C2E 65(3) 2 1_565
C2K C2F C2B 68(4) 7_665 2
C2K C2F C2E 68(4) 7_665 1_565
C2D C2G C2H 38(3) 4 4
C2D C2G C2I 59(4) 4 4
C2H C2G C2I 49(3) 4 4
C2D C2H C2B 82(4) . 1_545
C2D C2H C2G 55(4) . 4_545
C2D C2H C2I 73(4) . .
C2D C2H C2J 105(4) . 1_545
C2G C2H C2B 124(4) 4_545 1_545
C2I C2H C2B 75(3) . 1_545
C2I C2H C2G 60(4) . 4_545
C2J C2H C2B 40(2) 1_545 1_545
C2J C2H C2G 114(4) 1_545 4_545
C2J C2H C2I 54(3) 1_545 .
C2B C2I C2K 48(2) 1_545 8
C2D C2I C2B 73(3) . 1_545
C2D C2I C2G 55(4) . 4_545
C2D C2I C2K 86(3) . 8
C2G C2I C2B 128(4) 4_545 1_545
C2G C2I C2K 123(4) 4_545 8
C2H C2I C2B 70(3) . 1_545
C2H C2I C2D 44(3) . .
C2H C2I C2G 71(4) . 4_545
C2H C2I C2K 111(4) . 8
C2J C2I C2B 36(2) 1_545 1_545
C2J C2I C2D 98(4) 1_545 .
C2J C2I C2G 142(5) 1_545 4_545
C2J C2I C2H 72(3) 1_545 .
C2J C2I C2K 74(3) 1_545 8
C2B C2J C2D 79(3) . 1_565
C2B C2J C2H 95(3) . 1_565
C2B C2J C2I 111(4) . 1_565
C2H C2J C2D 28(2) 1_565 1_565
C2H C2J C2I 54(3) 1_565 1_565
C2I C2J C2D 43(3) 1_565 1_565
C2E C2K C2C 118(4) 7_655 3
C2E C2K C2I 73(3) 7_655 8_655
C2F C2K C2C 162(6) 7_665 3
C2F C2K C2E 70(5) 7_665 7_655
C2F C2K C2I 139(6) 7_665 8_655
C2I C2K C2C 45(3) 8_655 3
C2L C2K C2C 58(4) . 3
C2L C2K C2E 90(5) . 7_655
C2L C2K C2F 140(7) . 7_665
C2L C2K C2I 55(4) . 8_655
C2K C2L C2C 83(5) . 3

loop_
_geom_bond_atom_site_label_1
_geom_bond_atom_site_label_2
_geom_bond_distance
_geom_bond_site_symmetry_2
Si1A O1C 1.583(12) .
Si1A O1K 1.584(12) 1_565
Si1A O2L 1.580(9) 1_465
Si1A O3A 1.591(8) 1_565
Si1A C1A 4.337(4) 1_565
Si1A C1B 4.340(4) 3_554
Si1B O1A 1.586(4) .
Si1B O1M 1.587(12) 1_545
Si1B O2B 1.589(14) 7_655
Si1B O3F 1.592(11) .
Si1B C1A 4.417(4) .
Si1B C1C 4.42(4) 7_655
Si1C O1B 1.591(4) .
Si1C O1I 1.589(12) .
Si1C O2A 1.585(14) .
Si1C O3E 1.584(11) .
Si1C C1B 4.407(4) 3_554
Si1C C1C 4.30(4) 7_655
Si1D O1E 1.584(14) .
Si1D O1K 1.564(12) 7_655
Si1D O2E 1.611(14) .
Si1D O3C 1.585(12) 7_755
Si1D C1A 4.481(3) 1_655
Si1D C1D 4.532(4) 1_655
Si1E O1C 1.582(12) 7_665
Si1E O1E 1.594(14) 5_766
Si1E O2D 1.582(14) 7_665
Si1E C1B 4.466(3) 3_654
Si1E C1D 4.513(4) 1_665
Si1F O1D 1.619(13) .
Si1F O1G 1.608(13) .
Si1F O2G 1.596(11) 5_666
Si1F O3B 1.548(14) 1_565
Si1F C1C 4.381(16) 5_666
Si1F C1D 4.437(4) 1_565
Si1G O1F 1.582(13) 4_545
Si1G O1L 1.562(13) .
Si1G O2J 1.604(11) 3_545
Si1G O3B 1.613(14) .
Si1G C1C 4.414(16) 5_656
Si1G C1D 4.486(4) .
Si1H O1D 1.592(13) 4_545
Si1H O1H 1.610(12) .
Si1H O2K 1.579(13) 7_655
Si1H O3F 1.560(11) .
Si1H C1A 4.431(4) .
Si1H C1C 4.56(2) 7_655
Si1I O1J 1.575(11) .
Si1I O1L 1.592(13) 4
Si1I O2C 1.588(13) 7_665
Si1I O3E 1.604(11) .
Si1I C1B 4.465(4) 3_554
Si1I C1C 4.56(2) 7_655
Si1J O1I 1.597(12) 1_545
Si1J O1M 1.598(12) 1_545
Si1J O2H 1.590(9) 1_545
Si1J O3A 1.587(8) .
Si1J C1A 4.573(4) .
Si1J C1B 4.547(4) 3_544
Si1K O1G 1.576(13) .
Si1K O1J 1.583(12) .
Si1K O2I 1.573(13) .
Si1K O3D 1.603(12) .
Si1K C1B 4.456(4) 3_554
Si1K C1D 4.306(3) 1_565
Si1L O1F 1.575(13) 4_545
Si1L O1H 1.565(12) .
Si1L O2F 1.588(13) .
Si1L O3C 1.589(12) 7_655
Si1L C1A 4.425(4) .
Si1L C1D 4.335(3) .
Si2A O2C 1.570(14) 1_545
Si2A O2K 1.563(14) .
Si2A O2L 1.583(9) .
Si2A O4C 1.579(10) 1_545
Si2A C1A 4.320(4) 1_655
Si2A C1B 4.300(4) 3_644
Si2A C1C 4.3050(18) .
Si2B O2A 1.578(13) .
Si2B O2D 1.574(14) .
Si2B O2J 1.558(12) .
Si2B O4D 1.594(11) 7_665
Si2B C1B 4.306(3) 3_554
Si2B C1C 4.27(2) 7_655
Si2B C1D 4.290(4) 3_554
Si2C O2B 1.569(13) .
Si2C O2E 1.566(14) .
Si2C O2G 1.569(12) .
Si2C O4B 1.593(11) .
Si2C C1A 4.278(3) 1_655
Si2C C1C 4.33(3) .
Si2C C1D 4.313(4) 1_655
Si2D O2F 1.568(13) .
Si2D O2H 1.575(9) 1_545
Si2D O2I 1.569(13) 1_545
Si2D O4A 1.578(10) .
Si2D C1A 4.298(4) .
Si2D C1B 4.302(4) 3_544
Si2D C1D 4.3097(18) .
Si3 O4A 1.585(9) 1_665
Si3 O4B 1.599(12) 1_565
Si3 O4C 1.588(10) .
Si3 O4D 1.560(11) .
Si3 C1A 4.196(4) 1_665
Si3 C1B 4.180(4) 3_654
Si3 C1C 4.218(2) 1_565
Si3 C1D 4.225(2) 1_665
O1A Si1B 1.586(4) 2
O1A C1C 4.02(5) 7_655
O1B Si1C 1.591(4) 2
O1B C1C 3.89(5) 7_655
O1C Si1E 1.582(12) 7_665
O1C C1B 4.176(11) 3_554
O1D Si1H 1.592(13) 4
O1D C1C 4.49(2) 5_666
O1E Si1E 1.594(14) 5_766
O1F Si1G 1.582(13) 4
O1F Si1L 1.575(13) 4
O1F C1D 4.093(12) 4
O1G C1D 4.100(12) 1_565
O1H C1A 4.354(13) .
O1I Si1J 1.597(12) 1_565
O1I C1B 4.511(11) 3_554
O1J C1B 4.365(13) 3_554
O1K Si1A 1.584(12) 1_545
O1K Si1D 1.564(12) 7_655
O1K C1A 4.128(11) .
O1L Si1I 1.592(13) 4_545
O1L C1C 4.52(2) 5_656
O1M Si1B 1.587(12) 1_565
O1M Si1J 1.598(12) 1_565
O1M C1A 4.531(11) 1_565
O2A C1B 3.832(12) 3_554
O2A C1C 4.07(4) 7_655
O2B Si1B 1.589(14) 7_655
O2C Si1I 1.588(13) 7_665
O2C Si2A 1.570(14) 1_565
O2C C1B 4.132(14) 3_654
O2C C1C 4.329(16) 1_565
O2D Si1E 1.582(14) 7_665
O2D C1B 4.362(11) 3_554
O2D C1D 4.077(13) 3_554
O2E C1A 4.391(11) 1_655
O2E C1D 3.996(13) 1_655
O2F C1A 3.957(13) .
O2F C1D 3.946(11) .
O2G Si1F 1.595(11) 5_666
O2G C1C 3.83(3) .
O2G C1D 4.285(14) 1_655
O2H Si1J 1.590(9) 1_565
O2H Si2D 1.575(9) 1_565
O2H C1A 4.328(14) 1_565
O2H C1B 4.272(14) 3_554
O2I Si2D 1.569(13) 1_565
O2I O3D 2.614(17) .
O2I C1B 4.159(12) 3_554
O2I C1D 3.868(11) 1_565
O2J Si1G 1.603(11) 3_554
O2J C1C 3.86(3) 7_655
O2J C1D 4.341(14) 3_554
O2K Si1H 1.579(13) 7_655
O2K C1A 4.123(14) 1_655
O2K C1C 4.286(17) .
O2L Si1A 1.580(9) 1_645
O2L C1A 3.929(14) 1_655
O2L C1B 3.945(14) 3_644
O3A Si1A 1.591(8) 1_545
O3A C1A 4.196(12) .
O3A C1B 4.171(12) 3_544
O3B Si1F 1.548(14) 1_545
O3B C1C 4.161(8) 5_656
O3B C1D 4.251(8) .
O3C Si1D 1.585(12) 7_755
O3C Si1L 1.589(12) 7_655
O3C C1A 4.199(12) 1_655
O3C C1D 4.212(11) 3_654
O3D C1B 4.205(12) 3_554
O3D C1D 4.176(11) 1_565
O3E C1B 4.154(12) 3_554
O3E C1C 4.18(4) 7_655
O3F C1A 4.162(12) .
O3F C1C 4.24(4) 7_655
O4A Si3 1.585(9) 1_445
O4A C1A 3.803(15) .
O4A C1B 3.755(15) 3_544
O4A C1D 4.377(9) .
O4B Si3 1.599(12) 1_545
O4B C1A 3.726(10) 1_655
O4B C1C 4.387(18) .
O4B C1D 3.833(11) 1_655
O4C Si2A 1.580(10) 1_565
O4C C1A 4.285(12) 1_665
O4C C1B 4.033(12) 3_654
O4C C1C 3.610(9) 1_565
O4D Si2B 1.594(11) 7_665
O4D C1B 4.139(10) 3_654
O4D C1C 4.150(16) 1_565
O4D C1D 3.616(12) 1_665
C1A O1K 4.128(11) 7
C1A O2F 3.957(13) 7
C1A O2K 4.123(14) 7_655
C1A O2K 4.123(14) 1_455
C1A O2L 3.929(14) 1_455
C1A O2L 3.929(14) 7_655
C1A O3A 4.196(12) 7
C1A O4A 3.803(15) 7
C1A O4B 3.726(10) 7_655
C1A O4B 3.726(10) 1_455
C1B O1C 4.176(11) 3_545
C1B O1C 4.176(11) 5_566
C1B O2A 3.832(12) 5_566
C1B O2A 3.832(12) 3_545
C1B O2C 4.132(14) 5_666
C1B O2C 4.132(14) 3_445
C1B O2I 4.159(12) 3_545
C1B O2I 4.159(12) 5_566
C1B O2L 3.945(15) 3_455
C1B O2L 3.945(15) 5_656
C1B O4A 3.755(15) 3
C1B O4A 3.755(15) 5_556
C1B O4C 4.033(12) 5_666
C1B O4D 4.139(10) 5_666
C1B O4D 4.139(10) 3_445
C1C O1A 4.02(5) 7_655
C1C O1B 3.89(5) 7_655
C1C O2A 4.07(4) 8_655
C1C O2A 4.07(4) 7_655
C1C O2G 3.83(3) 2_655
C1C O3B 4.161(8) 5_656
C1C O3B 4.161(8) 6_655
C1C O3E 4.18(4) 7_655
C1C O3E 4.18(4) 8_655
C1C O3F 4.24(4) 7_655
C1C O3F 4.24(4) 8_655
C1C O4C 3.610(9) 2_645
C1C O4C 3.610(9) 1_545
C1D O1F 4.093(12) 8
C1D O1G 4.100(12) 1_545
C1D O1G 4.100(12) 5_566
C1D O2D 4.077(13) 7
C1D O2D 4.077(13) 3_545
C1D O2F 3.946(11) 5_556
C1D O2I 3.868(11) 1_545
C1D O2I 3.868(11) 5_566
C1D O3D 4.176(11) 5_566
C1D O3D 4.176(11) 1_545
C1D O4B 3.833(11) 5_656
C1D O4B 3.833(11) 1_455
C1D O4D 3.616(12) 1_445
C1D O4D 3.616(12) 5_666
C2B C2F 1.80(8) 2
C2B C2H 2.20(6) 1_565
C2B C2I 2.26(7) 1_565
C2B C2J 1.42(5) .
C2C C2K 1.44(7) 3_544
C2C C2L 1.22(6) 3_544
C2D C2E 1.36(5) 2
C2D C2G 1.36(8) 4_545
C2D C2H 1.03(6) .
C2D C2I 1.43(6) .
C2D C2J 2.09(5) 1_545
C2E C2D 1.36(5) 2
C2E C2F 1.67(7) 1_545
C2E C2K 1.66(7) 7_655
C2F C2B 1.80(8) 2
C2F C2E 1.67(7) 1_565
C2F C2K 1.19(8) 7_665
C2G C2D 1.36(8) 4
C2G C2H 1.66(9) 4
C2G C2I 1.52(9) 4
C2H C2B 2.20(6) 1_545
C2H C2G 1.66(9) 4_545
C2H C2I 1.33(7) .
C2H C2J 1.56(6) 1_545
C2I C2B 2.26(7) 1_545
C2I C2G 1.52(9) 4_545
C2I C2J 1.33(6) 1_545
C2I C2K 1.92(7) 8
C2J C2D 2.09(5) 1_565
C2J C2H 1.56(6) 1_565
C2J C2I 1.33(6) 1_565
C2K C2C 1.44(7) 3
C2K C2E 1.66(7) 7_655
C2K C2F 1.19(8) 7_665
C2K C2I 1.92(7) 8_655
C2K C2L 0.91(6) .
C2L C2C 1.22(6) 3

loop_
_twin_individual_id
_twin_individual_mass_fraction_refined
1 0.36592
2 0.63408
